data_4347977
loop_
_publ_author_name
'Schlindwein, Simon H.'
'Bader, Katharina'
'Sibold, Carlo'
'Frey, Wolfgang'
'Neugebauer, Petr'
'Orlita, Milan'
'Slageren, Joris van'
'Gudat, Dietrich'

_publ_section_title
;
 New Selective Synthesis of Dithiaboroles as a Viable Pathway to
 Functionalized Benzenedithiolenes and Their Complexes.
;
_journal_issue 12
_journal_name_full 'Inorganic chemistry'
_journal_page_first 6186
_journal_page_last 6194
_journal_paper_doi 10.1021/acs.inorgchem.6b00821
_journal_volume 55
_journal_year 2016
_chemical_formula_moiety 'C38 H30 Co O2 P2 S4, C8 H20 N'
_chemical_formula_sum 'C46 H50 Co N O2 P2 S4'
_chemical_formula_weight 897.98
_space_group_crystal_system monoclinic
_space_group_IT_number 15
_space_group_name_Hall '-C 2yc'
_space_group_name_H-M_alt 'C 1 2/c 1'
_atom_sites_solution_hydrogens geom
_audit_creation_method SHELXL-2014/7
_cell_angle_alpha 90
_cell_angle_beta 111.050(3)
_cell_angle_gamma 90
_cell_formula_units_Z 4
_cell_length_a 24.417(3)
_cell_length_b 11.1257(14)
_cell_length_c 16.921(2)
_cell_measurement_reflns_used 3023
_cell_measurement_temperature 100(2)
_cell_measurement_theta_max 26.516
_cell_measurement_theta_min 2.037
_cell_volume 4289.9(9)
_computing_cell_refinement 'Bruker ApexII Software Suite, 2008'
_computing_data_collection 'Bruker ApexII Software Suite, 2008'
_computing_data_reduction 'Bruker ApexII Software Suite, 2008'
_computing_molecular_graphics 'SHELXS plus XP (Sheldrick, 1991)'
_computing_publication_material 'SHELXL-2014/7 (Sheldrick, 2014)'
_computing_structure_refinement 'SHELXL-2014/7 (Sheldrick, 2014)'
_computing_structure_solution 'SHELXS-2014/7 (Sheldrick, 2014)'
_diffrn_ambient_temperature 100(2)
_diffrn_measured_fraction_theta_full 0.977
_diffrn_measured_fraction_theta_max 0.965
_diffrn_measurement_device_type 'Bruker Kappa ApexII Duo'
_diffrn_measurement_method 'Omega and phi scans'
_diffrn_radiation_type MoK\a
_diffrn_radiation_wavelength 0.71073
_diffrn_reflns_av_R_equivalents 0.0341
_diffrn_reflns_av_unetI/netI 0.0449
_diffrn_reflns_Laue_measured_fraction_full 0.977
_diffrn_reflns_Laue_measured_fraction_max 0.965
_diffrn_reflns_limit_h_max 28
_diffrn_reflns_limit_h_min -30
_diffrn_reflns_limit_k_max 13
_diffrn_reflns_limit_k_min -13
_diffrn_reflns_limit_l_max 20
_diffrn_reflns_limit_l_min -21
_diffrn_reflns_number 14707
_diffrn_reflns_point_group_measured_fraction_full 0.977
_diffrn_reflns_point_group_measured_fraction_max 0.965
_diffrn_reflns_theta_full 25.242
_diffrn_reflns_theta_max 26.516
_diffrn_reflns_theta_min 2.037
_exptl_absorpt_coefficient_mu 0.709
_exptl_absorpt_correction_T_max 0.7454
_exptl_absorpt_correction_T_min 0.6442
_exptl_absorpt_correction_type multi-scan
_exptl_absorpt_process_details 'BLESSING 1995'
_exptl_crystal_colour dark-green
_exptl_crystal_density_diffrn 1.390
_exptl_crystal_description plates
_exptl_crystal_F_000 1880
_exptl_crystal_size_max 0.534
_exptl_crystal_size_mid 0.229
_exptl_crystal_size_min 0.100
_refine_diff_density_max 0.524
_refine_diff_density_min -0.405
_refine_diff_density_rms 0.071
_refine_ls_extinction_method none
_refine_ls_goodness_of_fit_ref 1.045
_refine_ls_hydrogen_treatment constr
_refine_ls_matrix_type full
_refine_ls_number_parameters 292
_refine_ls_number_reflns 4295
_refine_ls_number_restraints 0
_refine_ls_restrained_S_all 1.045
_refine_ls_R_factor_all 0.0762
_refine_ls_R_factor_gt 0.0410
_refine_ls_shift/su_max 0.000
_refine_ls_shift/su_mean 0.000
_refine_ls_structure_factor_coef Fsqd
_refine_ls_weighting_details 'w=1/[\s^2^(Fo^2^)+(0.0277P)^2^+12.3206P] where P=(Fo^2^+2Fc^2^)/3'
_refine_ls_weighting_scheme calc
_refine_ls_wR_factor_gt 0.0822
_refine_ls_wR_factor_ref 0.0984
_reflns_Friedel_coverage 0.000
_reflns_number_gt 3023
_reflns_number_total 4295
_reflns_threshold_expression 'I > 2\s(I)'
_cod_data_source_file 10(gud299).cif
_cod_data_source_block gud299
_cod_original_sg_symbol_H-M 'C 2/c'
_cod_database_code 4347977
_shelx_shelxl_version_number 2014/7
_shelx_space_group_comment
;
The symmetry employed for this shelxl refinement is uniquely defined
by the following loop, which should always be used as a source of
symmetry information in preference to the above space-group names.
They are only intended as comments.
;
_shelx_estimated_absorpt_t_min 0.703
_shelx_estimated_absorpt_t_max 0.932

loop_
_space_group_symop_operation_xyz
'x, y, z'
'-x, y, -z+1/2'
'x+1/2, y+1/2, z'
'-x+1/2, y+1/2, -z+1/2'
'-x, -y, -z'
'x, -y, z-1/2'
'-x+1/2, -y+1/2, -z'
'x+1/2, -y+1/2, z-1/2'

loop_
_atom_site_label
_atom_site_type_symbol
_atom_site_fract_x
_atom_site_fract_y
_atom_site_fract_z
_atom_site_U_iso_or_equiv
_atom_site_adp_type
_atom_site_occupancy
_atom_site_site_symmetry_order
_atom_site_calc_flag
_atom_site_refinement_flags_posn
_atom_site_refinement_flags_adp
_atom_site_refinement_flags_occupancy
_atom_site_disorder_assembly
_atom_site_disorder_group
Co1 Co 0.0000 0.5000 0.0000 0.02543(15) Uani 1 2 d S . P . .
S1 S 0.09349(3) 0.51747(6) 0.03155(6) 0.0312(2) Uani 1 1 d . . . . .
S2 S -0.00812(3) 0.68519(7) 0.03304(6) 0.0316(2) Uani 1 1 d . . . . .
P1 P 0.28596(3) 0.66747(7) 0.15547(5) 0.02652(19) Uani 1 1 d . . . . .
O1 O 0.31528(9) 0.77986(18) 0.14332(14) 0.0323(5) Uani 1 1 d . . . . .
C1 C 0.16543(13) 0.7177(3) 0.0763(2) 0.0290(7) Uani 1 1 d . . . . .
C2 C 0.10845(13) 0.6703(3) 0.0577(2) 0.0284(7) Uani 1 1 d . . . . .
C3 C 0.06268(13) 0.7451(3) 0.0581(2) 0.0310(7) Uani 1 1 d . . . . .
C4 C 0.27497(12) 0.6654(2) 0.2553(2) 0.0265(7) Uani 1 1 d . . . . .
C5 C 0.32922(12) 0.5351(3) 0.1538(2) 0.0285(7) Uani 1 1 d . . . . .
C6 C 0.07277(14) 0.8674(3) 0.0762(2) 0.0364(8) Uani 1 1 d . . . . .
H6 H 0.0415 0.9184 0.0760 0.044 Uiso 1 1 calc R U . . .
C7 C 0.12845(15) 0.9135(3) 0.0945(2) 0.0410(9) Uani 1 1 d . . . . .
H7 H 0.1355 0.9965 0.1073 0.049 Uiso 1 1 calc R U . . .
C8 C 0.17402(14) 0.8399(3) 0.0943(2) 0.0350(8) Uani 1 1 d . . . . .
H8 H 0.2120 0.8733 0.1067 0.042 Uiso 1 1 calc R U . . .
C9 C 0.23589(12) 0.5859(3) 0.2730(2) 0.0307(7) Uani 1 1 d . . . . .
H9 H 0.2116 0.5348 0.2295 0.037 Uiso 1 1 calc R U . . .
C10 C 0.23255(14) 0.5816(3) 0.3524(2) 0.0352(8) Uani 1 1 d . . . . .
H10 H 0.2061 0.5274 0.3634 0.042 Uiso 1 1 calc R U . . .
C11 C 0.26756(14) 0.6561(3) 0.4164(2) 0.0362(8) Uani 1 1 d . . . . .
H11 H 0.2658 0.6515 0.4715 0.043 Uiso 1 1 calc R U . . .
C12 C 0.30527(15) 0.7374(3) 0.3996(2) 0.0364(8) Uani 1 1 d . . . . .
H12 H 0.3284 0.7902 0.4429 0.044 Uiso 1 1 calc R U . . .
C13 C 0.30904(13) 0.7414(3) 0.3201(2) 0.0313(7) Uani 1 1 d . . . . .
H13 H 0.3352 0.7967 0.3093 0.038 Uiso 1 1 calc R U . . .
C14 C 0.32835(15) 0.4317(3) 0.1977(2) 0.0413(9) Uani 1 1 d . . . . .
H14 H 0.3036 0.4265 0.2299 0.050 Uiso 1 1 calc R U . . .
C15 C 0.36345(16) 0.3347(3) 0.1954(2) 0.0430(9) Uani 1 1 d . . . . .
H15 H 0.3633 0.2644 0.2271 0.052 Uiso 1 1 calc R U . . .
C16 C 0.39847(14) 0.3396(3) 0.1475(2) 0.0386(8) Uani 1 1 d . . . . .
H16 H 0.4228 0.2734 0.1464 0.046 Uiso 1 1 calc R U . . .
C17 C 0.39782(15) 0.4399(3) 0.1020(2) 0.0464(9) Uani 1 1 d . . . . .
H17 H 0.4212 0.4427 0.0676 0.056 Uiso 1 1 calc R U . . .
C18 C 0.36384(14) 0.5385(3) 0.1043(2) 0.0397(8) Uani 1 1 d . . . . .
H18 H 0.3642 0.6084 0.0722 0.048 Uiso 1 1 calc R U . . .
C19 C 0.21510(13) 0.6379(3) 0.0743(2) 0.0306(7) Uani 1 1 d . . . . .
H19A H 0.2189 0.6466 0.0183 0.037 Uiso 1 1 calc R U . . .
H19B H 0.2044 0.5533 0.0797 0.037 Uiso 1 1 calc R U . . .
N1 N 0.0000 0.3332(3) 0.2500 0.0261(8) Uani 1 2 d S T P . .
C20 C -0.0271(3) 0.2549(7) 0.1711(5) 0.0342(17) Uani 0.621(9) 1 d . . P A 1
H20A H -0.0623 0.2144 0.1746 0.041 Uiso 0.621(9) 1 calc R U P A 1
H20B H -0.0403 0.3077 0.1207 0.041 Uiso 0.621(9) 1 calc R U P A 1
C21 C -0.0475(3) 0.4097(6) 0.2625(5) 0.0306(17) Uani 0.621(9) 1 d . . P A 1
H21A H -0.0791 0.3558 0.2650 0.037 Uiso 0.621(9) 1 calc R U P A 1
H21B H -0.0307 0.4502 0.3182 0.037 Uiso 0.621(9) 1 calc R U P A 1
C22 C 0.0141(4) 0.1596(6) 0.1588(5) 0.0430(18) Uani 0.621(9) 1 d . . P A 1
H22A H -0.0065 0.1136 0.1072 0.065 Uiso 0.621(9) 1 calc R U P A 1
H22B H 0.0486 0.1988 0.1536 0.065 Uiso 0.621(9) 1 calc R U P A 1
H22C H 0.0265 0.1053 0.2076 0.065 Uiso 0.621(9) 1 calc R U P A 1
C23 C -0.0744(2) 0.5032(6) 0.1968(4) 0.045(2) Uani 0.621(9) 1 d . . P A 1
H23A H -0.1044 0.5472 0.2110 0.068 Uiso 0.621(9) 1 calc R U P A 1
H23B H -0.0439 0.5593 0.1948 0.068 Uiso 0.621(9) 1 calc R U P A 1
H23C H -0.0925 0.4646 0.1415 0.068 Uiso 0.621(9) 1 calc R U P A 1
C20A C 0.0002(5) 0.2596(11) 0.1777(9) 0.037(3) Uani 0.379(9) 1 d . . P A 2
H20C H 0.0023 0.3144 0.1327 0.044 Uiso 0.379(9) 1 calc R U P A 2
H20D H -0.0377 0.2164 0.1548 0.044 Uiso 0.379(9) 1 calc R U P A 2
C21A C -0.0552(4) 0.4130(10) 0.2139(8) 0.030(3) Uani 0.379(9) 1 d . . P A 2
H21C H -0.0533 0.4560 0.1637 0.035 Uiso 0.379(9) 1 calc R U P A 2
H21D H -0.0901 0.3601 0.1942 0.035 Uiso 0.379(9) 1 calc R U P A 2
C22A C 0.0493(5) 0.1684(9) 0.1958(9) 0.043(3) Uani 0.379(9) 1 d . . P A 2
H22D H 0.0452 0.1247 0.1437 0.065 Uiso 0.379(9) 1 calc R U P A 2
H22E H 0.0872 0.2098 0.2167 0.065 Uiso 0.379(9) 1 calc R U P A 2
H22F H 0.0471 0.1115 0.2388 0.065 Uiso 0.379(9) 1 calc R U P A 2
C23A C -0.0641(4) 0.5045(9) 0.2737(7) 0.046(3) Uani 0.379(9) 1 d . . P A 2
H23D H -0.1001 0.5500 0.2446 0.069 Uiso 0.379(9) 1 calc R U P A 2
H23E H -0.0675 0.4634 0.3229 0.069 Uiso 0.379(9) 1 calc R U P A 2
H23F H -0.0306 0.5596 0.2923 0.069 Uiso 0.379(9) 1 calc R U P A 2

loop_
_atom_site_aniso_label
_atom_site_aniso_U_11
_atom_site_aniso_U_22
_atom_site_aniso_U_33
_atom_site_aniso_U_23
_atom_site_aniso_U_13
_atom_site_aniso_U_12
Co1 0.0208(3) 0.0213(3) 0.0368(4) -0.0058(3) 0.0136(3) -0.0025(2)
S1 0.0207(4) 0.0216(4) 0.0523(5) -0.0073(3) 0.0141(4) -0.0023(3)
S2 0.0239(4) 0.0242(4) 0.0498(5) -0.0104(4) 0.0171(4) -0.0020(3)
P1 0.0200(4) 0.0217(4) 0.0389(5) -0.0036(3) 0.0120(4) -0.0045(3)
O1 0.0257(11) 0.0256(11) 0.0470(15) -0.0018(10) 0.0149(11) -0.0080(8)
C1 0.0225(16) 0.0238(15) 0.0376(19) -0.0017(13) 0.0070(14) -0.0013(12)
C2 0.0275(16) 0.0229(15) 0.0344(19) -0.0035(13) 0.0106(14) -0.0024(12)
C3 0.0269(16) 0.0246(15) 0.041(2) -0.0075(14) 0.0115(15) -0.0040(12)
C4 0.0214(14) 0.0181(14) 0.0427(19) -0.0021(13) 0.0149(14) 0.0013(11)
C5 0.0178(14) 0.0277(16) 0.0377(19) -0.0070(13) 0.0071(14) -0.0047(11)
C6 0.0289(17) 0.0233(15) 0.054(2) -0.0102(15) 0.0118(16) 0.0008(13)
C7 0.0367(19) 0.0213(16) 0.062(3) -0.0095(16) 0.0134(18) -0.0040(14)
C8 0.0273(17) 0.0249(16) 0.049(2) -0.0062(15) 0.0092(15) -0.0071(13)
C9 0.0191(15) 0.0231(15) 0.051(2) -0.0054(14) 0.0137(15) -0.0007(11)
C10 0.0280(17) 0.0246(16) 0.062(3) 0.0026(16) 0.0269(17) 0.0041(13)
C11 0.0397(19) 0.0298(17) 0.048(2) -0.0033(15) 0.0269(17) 0.0054(14)
C12 0.0397(19) 0.0259(16) 0.048(2) -0.0087(15) 0.0204(17) -0.0010(14)
C13 0.0258(16) 0.0208(15) 0.050(2) -0.0028(14) 0.0171(16) -0.0038(12)
C14 0.043(2) 0.0274(17) 0.068(3) -0.0001(17) 0.037(2) 0.0022(15)
C15 0.049(2) 0.0269(17) 0.060(3) -0.0022(16) 0.028(2) 0.0033(15)
C16 0.0295(18) 0.041(2) 0.047(2) -0.0088(17) 0.0155(16) 0.0064(14)
C17 0.034(2) 0.060(2) 0.052(2) 0.0023(19) 0.0237(19) 0.0122(17)
C18 0.0298(18) 0.047(2) 0.047(2) 0.0043(17) 0.0185(17) 0.0042(15)
C19 0.0245(16) 0.0231(15) 0.043(2) -0.0045(14) 0.0112(15) -0.0051(12)
N1 0.0183(17) 0.0274(18) 0.033(2) 0.000 0.0092(16) 0.000
C20 0.028(4) 0.036(3) 0.037(4) -0.008(3) 0.010(4) 0.000(3)
C21 0.019(3) 0.036(3) 0.041(4) -0.014(3) 0.017(3) -0.003(2)
C22 0.050(5) 0.038(4) 0.046(4) -0.002(3) 0.023(4) 0.008(3)
C23 0.031(3) 0.048(4) 0.060(5) 0.008(3) 0.020(3) 0.016(3)
C20A 0.026(6) 0.035(6) 0.043(7) -0.002(4) 0.005(6) 0.001(6)
C21A 0.015(4) 0.037(6) 0.033(7) -0.010(5) 0.004(5) -0.006(4)
C22A 0.033(6) 0.038(5) 0.064(8) -0.004(5) 0.024(6) 0.007(5)
C23A 0.034(5) 0.053(7) 0.049(8) 0.004(5) 0.012(5) 0.013(4)

loop_
_atom_type_symbol
_atom_type_description
_atom_type_scat_dispersion_real
_atom_type_scat_dispersion_imag
_atom_type_scat_source
C C 0.0033 0.0016 'International Tables Vol C Tables 4.2.6.8 and 6.1.1.4'
H H 0.0000 0.0000 'International Tables Vol C Tables 4.2.6.8 and 6.1.1.4'
N N 0.0061 0.0033 'International Tables Vol C Tables 4.2.6.8 and 6.1.1.4'
O O 0.0106 0.0060 'International Tables Vol C Tables 4.2.6.8 and 6.1.1.4'
P P 0.1023 0.0942 'International Tables Vol C Tables 4.2.6.8 and 6.1.1.4'
S S 0.1246 0.1234 'International Tables Vol C Tables 4.2.6.8 and 6.1.1.4'
Co Co 0.3494 0.9721 'International Tables Vol C Tables 4.2.6.8 and 6.1.1.4'

loop_
_geom_angle_atom_site_label_1
_geom_angle_atom_site_label_2
_geom_angle_atom_site_label_3
_geom_angle
_geom_angle_site_symmetry_1
_geom_angle_site_symmetry_3
S1 Co1 S1 180.0 . 5_565
S1 Co1 S2 87.87(3) . 5_565
S1 Co1 S2 92.14(3) 5_565 5_565
S1 Co1 S2 92.14(3) . .
S1 Co1 S2 87.86(3) 5_565 .
S2 Co1 S2 180.0 5_565 .
C2 S1 Co1 104.74(10) . .
C3 S2 Co1 104.48(10) . .
O1 P1 C4 112.33(13) . .
O1 P1 C19 115.03(14) . .
C4 P1 C19 106.55(14) . .
O1 P1 C5 111.51(13) . .
C4 P1 C5 106.69(14) . .
C19 P1 C5 104.07(14) . .
C8 C1 C2 118.1(3) . .
C8 C1 C19 121.2(3) . .
C2 C1 C19 120.6(3) . .
C3 C2 C1 120.2(3) . .
C3 C2 S1 118.8(2) . .
C1 C2 S1 120.9(2) . .
C2 C3 C6 120.2(3) . .
C2 C3 S2 119.6(2) . .
C6 C3 S2 120.2(2) . .
C13 C4 C9 118.1(3) . .
C13 C4 P1 118.7(2) . .
C9 C4 P1 123.1(2) . .
C14 C5 C18 118.7(3) . .
C14 C5 P1 123.2(2) . .
C18 C5 P1 118.0(2) . .
C7 C6 C3 119.6(3) . .
C7 C6 H6 120.2 . .
C3 C6 H6 120.2 . .
C6 C7 C8 120.5(3) . .
C6 C7 H7 119.8 . .
C8 C7 H7 119.8 . .
C7 C8 C1 121.4(3) . .
C7 C8 H8 119.3 . .
C1 C8 H8 119.3 . .
C10 C9 C4 120.7(3) . .
C10 C9 H9 119.7 . .
C4 C9 H9 119.7 . .
C9 C10 C11 120.4(3) . .
C9 C10 H10 119.8 . .
C11 C10 H10 119.8 . .
C10 C11 C12 119.8(3) . .
C10 C11 H11 120.1 . .
C12 C11 H11 120.1 . .
C13 C12 C11 120.0(3) . .
C13 C12 H12 120.0 . .
C11 C12 H12 120.0 . .
C12 C13 C4 121.0(3) . .
C12 C13 H13 119.5 . .
C4 C13 H13 119.5 . .
C5 C14 C15 120.4(3) . .
C5 C14 H14 119.8 . .
C15 C14 H14 119.8 . .
C16 C15 C14 120.6(3) . .
C16 C15 H15 119.7 . .
C14 C15 H15 119.7 . .
C17 C16 C15 119.1(3) . .
C17 C16 H16 120.5 . .
C15 C16 H16 120.5 . .
C16 C17 C18 121.4(3) . .
C16 C17 H17 119.3 . .
C18 C17 H17 119.3 . .
C17 C18 C5 119.8(3) . .
C17 C18 H18 120.1 . .
C5 C18 H18 120.1 . .
C1 C19 P1 115.6(2) . .
C1 C19 H19A 108.4 . .
P1 C19 H19A 108.4 . .
C1 C19 H19B 108.4 . .
P1 C19 H19B 108.4 . .
H19A C19 H19B 107.4 . .
C20A N1 C20A 112.6(11) 2 .
C21 N1 C21 111.5(5) . 2
C21 N1 C20 108.1(4) . 2
C21 N1 C20 109.2(4) 2 2
C21 N1 C20 109.2(4) . .
C21 N1 C20 108.1(4) 2 .
C20 N1 C20 110.7(7) 2 .
C20A N1 C21A 112.6(6) 2 .
C20A N1 C21A 104.7(6) . .
C20A N1 C21A 104.7(6) 2 2
C20A N1 C21A 112.6(6) . 2
C21A N1 C21A 109.8(8) . 2
C22 C20 N1 114.5(5) . .
C22 C20 H20A 108.6 . .
N1 C20 H20A 108.6 . .
C22 C20 H20B 108.6 . .
N1 C20 H20B 108.6 . .
H20A C20 H20B 107.6 . .
C23 C21 N1 116.2(6) . .
C23 C21 H21A 108.2 . .
N1 C21 H21A 108.2 . .
C23 C21 H21B 108.2 . .
N1 C21 H21B 108.2 . .
H21A C21 H21B 107.4 . .
C20 C22 H22A 109.5 . .
C20 C22 H22B 109.5 . .
H22A C22 H22B 109.5 . .
C20 C22 H22C 109.5 . .
H22A C22 H22C 109.5 . .
H22B C22 H22C 109.5 . .
C21 C23 H23A 109.5 . .
C21 C23 H23B 109.5 . .
H23A C23 H23B 109.5 . .
C21 C23 H23C 109.5 . .
H23A C23 H23C 109.5 . .
H23B C23 H23C 109.5 . .
N1 C20A C22A 116.2(10) . .
N1 C20A H20C 108.2 . .
C22A C20A H20C 108.2 . .
N1 C20A H20D 108.2 . .
C22A C20A H20D 108.2 . .
H20C C20A H20D 107.4 . .
C23A C21A N1 116.1(9) . .
C23A C21A H21C 108.3 . .
N1 C21A H21C 108.3 . .
C23A C21A H21D 108.3 . .
N1 C21A H21D 108.3 . .
H21C C21A H21D 107.4 . .
C20A C22A H22D 109.5 . .
C20A C22A H22E 109.5 . .
H22D C22A H22E 109.5 . .
C20A C22A H22F 109.5 . .
H22D C22A H22F 109.5 . .
H22E C22A H22F 109.5 . .
C21A C23A H23D 109.5 . .
C21A C23A H23E 109.5 . .
H23D C23A H23E 109.5 . .
C21A C23A H23F 109.5 . .
H23D C23A H23F 109.5 . .
H23E C23A H23F 109.5 . .

loop_
_geom_bond_atom_site_label_1
_geom_bond_atom_site_label_2
_geom_bond_distance
_geom_bond_site_symmetry_2
Co1 S1 2.1583(8) .
Co1 S1 2.1583(8) 5_565
Co1 S2 2.1625(8) 5_565
Co1 S2 2.1625(8) .
S1 C2 1.762(3) .
S2 C3 1.757(3) .
P1 O1 1.491(2) .
P1 C4 1.804(3) .
P1 C19 1.811(3) .
P1 C5 1.819(3) .
C1 C8 1.393(4) .
C1 C2 1.413(4) .
C1 C19 1.513(4) .
C2 C3 1.395(4) .
C3 C6 1.397(4) .
C4 C13 1.397(4) .
C4 C9 1.409(4) .
C5 C14 1.374(4) .
C5 C18 1.387(4) .
C6 C7 1.381(4) .
C6 H6 0.9500 .
C7 C8 1.383(4) .
C7 H7 0.9500 .
C8 H8 0.9500 .
C9 C10 1.376(5) .
C9 H9 0.9500 .
C10 C11 1.388(5) .
C10 H10 0.9500 .
C11 C12 1.391(4) .
C11 H11 0.9500 .
C12 C13 1.382(5) .
C12 H12 0.9500 .
C13 H13 0.9500 .
C14 C15 1.387(4) .
C14 H14 0.9500 .
C15 C16 1.373(5) .
C15 H15 0.9500 .
C16 C17 1.353(5) .
C16 H16 0.9500 .
C17 C18 1.386(5) .
C17 H17 0.9500 .
C18 H18 0.9500 .
C19 H19A 0.9900 .
C19 H19B 0.9900 .
N1 C20A 1.474(14) 2
N1 C20A 1.474(14) .
N1 C21 1.514(6) .
N1 C21 1.514(6) 2
N1 C20 1.530(8) 2
N1 C20 1.530(8) .
N1 C21A 1.545(10) .
N1 C21A 1.545(10) 2
C20 C22 1.526(9) .
C20 H20A 0.9900 .
C20 H20B 0.9900 .
C21 C23 1.491(10) .
C21 H21A 0.9900 .
C21 H21B 0.9900 .
C22 H22A 0.9800 .
C22 H22B 0.9800 .
C22 H22C 0.9800 .
C23 H23A 0.9800 .
C23 H23B 0.9800 .
C23 H23C 0.9800 .
C20A C22A 1.515(14) .
C20A H20C 0.9900 .
C20A H20D 0.9900 .
C21A C23A 1.505(16) .
C21A H21C 0.9900 .
C21A H21D 0.9900 .
C22A H22D 0.9800 .
C22A H22E 0.9800 .
C22A H22F 0.9800 .
C23A H23D 0.9800 .
C23A H23E 0.9800 .
C23A H23F 0.9800 .

loop_
_geom_torsion_atom_site_label_1
_geom_torsion_atom_site_label_2
_geom_torsion_atom_site_label_3
_geom_torsion_atom_site_label_4
_geom_torsion
_geom_torsion_site_symmetry_1
C8 C1 C2 C3 -0.4(5) .
C19 C1 C2 C3 -178.8(3) .
C8 C1 C2 S1 178.3(3) .
C19 C1 C2 S1 -0.1(4) .
Co1 S1 C2 C3 3.2(3) .
Co1 S1 C2 C1 -175.5(2) .
C1 C2 C3 C6 0.5(5) .
S1 C2 C3 C6 -178.2(3) .
C1 C2 C3 S2 178.9(2) .
S1 C2 C3 S2 0.2(4) .
Co1 S2 C3 C2 -3.5(3) .
Co1 S2 C3 C6 174.9(3) .
O1 P1 C4 C13 -20.2(3) .
C19 P1 C4 C13 -147.0(2) .
C5 P1 C4 C13 102.3(2) .
O1 P1 C4 C9 163.5(2) .
C19 P1 C4 C9 36.7(3) .
C5 P1 C4 C9 -74.0(3) .
O1 P1 C5 C14 150.5(3) .
C4 P1 C5 C14 27.5(3) .
C19 P1 C5 C14 -85.0(3) .
O1 P1 C5 C18 -30.8(3) .
C4 P1 C5 C18 -153.8(3) .
C19 P1 C5 C18 93.8(3) .
C2 C3 C6 C7 -0.6(5) .
S2 C3 C6 C7 -179.0(3) .
C3 C6 C7 C8 0.5(6) .
C6 C7 C8 C1 -0.4(6) .
C2 C1 C8 C7 0.3(5) .
C19 C1 C8 C7 178.7(3) .
C13 C4 C9 C10 -1.5(4) .
P1 C4 C9 C10 174.9(2) .
C4 C9 C10 C11 0.2(4) .
C9 C10 C11 C12 1.5(5) .
C10 C11 C12 C13 -1.9(5) .
C11 C12 C13 C4 0.6(5) .
C9 C4 C13 C12 1.0(4) .
P1 C4 C13 C12 -175.5(2) .
C18 C5 C14 C15 2.8(5) .
P1 C5 C14 C15 -178.5(3) .
C5 C14 C15 C16 -1.6(6) .
C14 C15 C16 C17 -0.7(6) .
C15 C16 C17 C18 1.7(6) .
C16 C17 C18 C5 -0.5(6) .
C14 C5 C18 C17 -1.7(5) .
P1 C5 C18 C17 179.4(3) .
C8 C1 C19 P1 39.5(4) .
C2 C1 C19 P1 -142.1(3) .
O1 P1 C19 C1 -72.7(3) .
C4 P1 C19 C1 52.5(3) .
C5 P1 C19 C1 165.0(2) .
C21 N1 C20 C22 -171.1(5) .
C21 N1 C20 C22 67.4(7) 2
C20 N1 C20 C22 -52.2(5) 2
C21 N1 C21 C23 52.8(4) 2
C20 N1 C21 C23 172.8(5) 2
C20 N1 C21 C23 -66.7(6) .
C20A N1 C20A C22A -55.3(8) 2
C21A N1 C20A C22A -178.0(9) .
C21A N1 C20A C22A 62.8(11) 2
C20A N1 C21A C23A 61.4(10) 2
C20A N1 C21A C23A -176.0(9) .
C21A N1 C21A C23A -54.8(7) 2
